data_7019142
loop_
_publ_author_name
'Sainz-Gonzalo, F J'
'Casimiro, M.'
'Popovici, C.'
'Rodr\'iguez-Di\'eguez, A'
'Fern\'andez-S\'anchez, J F'
'Fern\'andez, I'
'L\'opez-Ortiz, F'
'Fern\'andez-Guti\'errez, A'

_publ_section_title
;
 Development of polymeric sensing films based on a tridentate
 bis(phosphinic amide)-phosphine oxide for detecting europium(iii) in
 water.
;
_journal_issue 22
_journal_name_full 'Dalton transactions (Cambridge, England : 2003)'
_journal_page_first 6735
_journal_page_last 6748
_journal_paper_doi 10.1039/c2dt30257h
_journal_volume 41
_journal_year 2012
_chemical_formula_sum 'C46 H57 Cl3 Eu N4 O3 P3'
_chemical_formula_weight 1065.18
_chemical_name_systematic
;
?
;
_space_group_IT_number 2
_symmetry_cell_setting triclinic
_symmetry_space_group_name_Hall '-P 1'
_symmetry_space_group_name_H-M 'P -1'
_atom_sites_solution_hydrogens geom
_atom_sites_solution_primary direct
_atom_sites_solution_secondary difmap
_audit_creation_method SHELXL-97
_cell_angle_alpha 83.8250(10)
_cell_angle_beta 86.7060(10)
_cell_angle_gamma 63.3850(10)
_cell_formula_units_Z 2
_cell_length_a 10.8547(8)
_cell_length_b 10.9159(8)
_cell_length_c 23.1074(16)
_cell_measurement_reflns_used 5809
_cell_measurement_temperature 103(2)
_cell_measurement_theta_max 24.40
_cell_measurement_theta_min 2.21
_cell_volume 2433.5(3)
_computing_cell_refinement 'Bruker Smart'
_computing_data_collection 'Bruker Smart'
_computing_data_reduction 'Bruker Saint'
_computing_molecular_graphics 'Bruker SHELXTL'
_computing_publication_material 'SHELXL-97 (Sheldrick, 1997)'
_computing_structure_refinement 'SHELXL-97 (Sheldrick, 1997)'
_computing_structure_solution SUPERFLIP
_diffrn_ambient_temperature 103(2)
_diffrn_measured_fraction_theta_full 0.987
_diffrn_measured_fraction_theta_max 0.987
_diffrn_measurement_device_type 'CCD area detector'
_diffrn_measurement_method 'phi and omega scan'
_diffrn_radiation_monochromator graphite
_diffrn_radiation_source 'fine-focus sealed tube'
_diffrn_radiation_type MoK\a
_diffrn_radiation_wavelength 0.71073
_diffrn_reflns_av_R_equivalents 0.0250
_diffrn_reflns_av_sigmaI/netI 0.0457
_diffrn_reflns_limit_h_max 12
_diffrn_reflns_limit_h_min -12
_diffrn_reflns_limit_k_max 12
_diffrn_reflns_limit_k_min -12
_diffrn_reflns_limit_l_max 26
_diffrn_reflns_limit_l_min -26
_diffrn_reflns_number 12499
_diffrn_reflns_theta_full 24.41
_diffrn_reflns_theta_max 24.41
_diffrn_reflns_theta_min 0.89
_exptl_absorpt_coefficient_mu 1.595
_exptl_absorpt_correction_T_max 0.8076
_exptl_absorpt_correction_T_min 0.6131
_exptl_absorpt_correction_type refdelf
_exptl_absorpt_process_details 'Bruker SADABS (Bruker, 1999)'
_exptl_crystal_colour colourless
_exptl_crystal_density_diffrn 1.454
_exptl_crystal_density_method 'not measured'
_exptl_crystal_description prism
_exptl_crystal_F_000 1088
_exptl_crystal_size_max 0.34
_exptl_crystal_size_mid 0.27
_exptl_crystal_size_min 0.14
_refine_diff_density_max 1.505
_refine_diff_density_min -1.803
_refine_diff_density_rms 0.116
_refine_ls_extinction_method none
_refine_ls_goodness_of_fit_ref 1.048
_refine_ls_hydrogen_treatment constr
_refine_ls_matrix_type full
_refine_ls_number_parameters 545
_refine_ls_number_reflns 7926
_refine_ls_number_restraints 0
_refine_ls_restrained_S_all 1.048
_refine_ls_R_factor_all 0.0428
_refine_ls_R_factor_gt 0.0390
_refine_ls_shift/su_max 0.001
_refine_ls_shift/su_mean 0.000
_refine_ls_structure_factor_coef Fsqd
_refine_ls_weighting_details 'calc w=1/[\s^2^(Fo^2^)+(0.0483P)^2^+5.8002P] where P=(Fo^2^+2Fc^2^)/3'
_refine_ls_weighting_scheme calc
_refine_ls_wR_factor_gt 0.0934
_refine_ls_wR_factor_ref 0.0978
_reflns_number_gt 7343
_reflns_number_total 7926
_reflns_threshold_expression >2sigma(I)
_cod_data_source_file c2dt30257h.txt
_cod_data_source_block eu1_2s
_cod_database_code 7019142

loop_
_symmetry_equiv_pos_as_xyz
'x, y, z'
'-x, -y, -z'

loop_
_atom_site_label
_atom_site_type_symbol
_atom_site_fract_x
_atom_site_fract_y
_atom_site_fract_z
_atom_site_U_iso_or_equiv
_atom_site_adp_type
_atom_site_occupancy
_atom_site_symmetry_multiplicity
_atom_site_calc_flag
_atom_site_refinement_flags
Eu1 Eu 0.45746(2) 0.06733(2) 0.279537(9) 0.01270(8) Uani 1 1 d .
P1 P 0.33288(11) 0.42959(11) 0.28152(5) 0.0124(2) Uani 1 1 d .
P2 P 0.15696(11) 0.25285(11) 0.37586(5) 0.0123(2) Uani 1 1 d .
P3 P 0.23776(12) 0.32397(12) 0.16018(5) 0.0153(2) Uani 1 1 d .
Cl1 Cl 0.39499(15) -0.12074(13) 0.24659(5) 0.0319(3) Uani 1 1 d .
Cl2 Cl 0.59854(11) -0.06505(11) 0.37535(5) 0.0193(2) Uani 1 1 d .
Cl3 Cl 0.67972(12) 0.03020(12) 0.21547(5) 0.0264(3) Uani 1 1 d .
O1 O 0.4367(3) 0.2829(3) 0.29506(13) 0.0143(6) Uani 1 1 d .
O2 O 0.2761(3) 0.1564(3) 0.34218(13) 0.0151(6) Uani 1 1 d .
O3 O 0.2929(3) 0.2256(3) 0.21379(13) 0.0174(7) Uani 1 1 d .
N2 N 0.1823(4) 0.2677(4) 0.44353(15) 0.0139(7) Uani 1 1 d .
N3 N 0.2794(4) 0.2543(4) 0.09830(16) 0.0215(9) Uani 1 1 d .
C1 C 0.2073(5) 0.1539(5) 0.49213(19) 0.0191(10) Uani 1 1 d .
H1 H 0.2821 0.1506 0.5165 0.023 Uiso 1 1 calc R
C2 C 0.2597(5) 0.0121(5) 0.4713(2) 0.0259(11) Uani 1 1 d .
H2A H 0.1855 0.0058 0.4516 0.039 Uiso 1 1 calc R
H2B H 0.2907 -0.0574 0.5048 0.039 Uiso 1 1 calc R
H2C H 0.3370 -0.0039 0.4441 0.039 Uiso 1 1 calc R
C3 C 0.0824(5) 0.1866(5) 0.5323(2) 0.0254(11) Uani 1 1 d .
H3A H 0.0138 0.1690 0.5136 0.038 Uiso 1 1 calc R
H3B H 0.0422 0.2835 0.5400 0.038 Uiso 1 1 calc R
H3C H 0.1109 0.1282 0.5690 0.038 Uiso 1 1 calc R
C4 C 0.2581(5) 0.3505(5) 0.45160(19) 0.0171(9) Uani 1 1 d .
H4 H 0.2329 0.4236 0.4183 0.020 Uiso 1 1 calc R
C5 C 0.4146(5) 0.2664(5) 0.4497(2) 0.0231(10) Uani 1 1 d .
H5A H 0.4440 0.1965 0.4830 0.035 Uiso 1 1 calc R
H5B H 0.4582 0.3275 0.4515 0.035 Uiso 1 1 calc R
H5C H 0.4420 0.2214 0.4135 0.035 Uiso 1 1 calc R
C6 C 0.2131(5) 0.4233(5) 0.5071(2) 0.0221(10) Uani 1 1 d .
H6A H 0.1127 0.4782 0.5072 0.033 Uiso 1 1 calc R
H6B H 0.2573 0.4838 0.5088 0.033 Uiso 1 1 calc R
H6C H 0.2401 0.3548 0.5409 0.033 Uiso 1 1 calc R
C7 C 0.4316(5) 0.1768(5) 0.0874(2) 0.0254(11) Uani 1 1 d .
H7 H 0.4783 0.2025 0.1167 0.030 Uiso 1 1 calc R
C8 C 0.4841(6) 0.0224(6) 0.0968(2) 0.0376(13) Uani 1 1 d .
H8A H 0.4511 -0.0019 0.1346 0.056 Uiso 1 1 calc R
H8B H 0.5851 -0.0221 0.0960 0.056 Uiso 1 1 calc R
H8C H 0.4501 -0.0087 0.0658 0.056 Uiso 1 1 calc R
C9 C 0.4734(6) 0.2200(6) 0.0275(2) 0.0359(13) Uani 1 1 d .
H9A H 0.4258 0.2010 -0.0026 0.054 Uiso 1 1 calc R
H9B H 0.5732 0.1680 0.0221 0.054 Uiso 1 1 calc R
H9C H 0.4480 0.3186 0.0244 0.054 Uiso 1 1 calc R
C10 C 0.1897(6) 0.2171(6) 0.0644(2) 0.0361(14) Uani 1 1 d .
H10 H 0.2570 0.1516 0.0377 0.043 Uiso 1 1 calc R
C11 C 0.0968(8) 0.3254(8) 0.0246(3) 0.059(2) Uani 1 1 d .
H11A H 0.0213 0.3927 0.0465 0.089 Uiso 1 1 calc R
H11B H 0.0592 0.2866 -0.0019 0.089 Uiso 1 1 calc R
H11C H 0.1465 0.3708 0.0021 0.089 Uiso 1 1 calc R
C12 C 0.1311(6) 0.1296(5) 0.0995(2) 0.0306(12) Uani 1 1 d .
H12A H 0.0538 0.1879 0.1236 0.046 Uiso 1 1 calc R
H12B H 0.2028 0.0584 0.1247 0.046 Uiso 1 1 calc R
H12C H 0.0986 0.0861 0.0731 0.046 Uiso 1 1 calc R
C1A C 0.3731(4) 0.5322(4) 0.32677(18) 0.0147(9) Uani 1 1 d .
C2A C 0.2751(5) 0.6456(5) 0.3530(2) 0.0214(10) Uani 1 1 d .
H2A1 H 0.1796 0.6752 0.3472 0.026 Uiso 1 1 calc R
C3A C 0.3179(5) 0.7153(5) 0.3878(2) 0.0286(12) Uani 1 1 d .
H3A1 H 0.2510 0.7922 0.4060 0.034 Uiso 1 1 calc R
C4A C 0.4555(5) 0.6746(5) 0.3963(2) 0.0258(11) Uani 1 1 d .
H4A H 0.4834 0.7239 0.4198 0.031 Uiso 1 1 calc R
C5A C 0.5526(5) 0.5624(5) 0.3708(2) 0.0261(11) Uani 1 1 d .
H5A1 H 0.6477 0.5340 0.3769 0.031 Uiso 1 1 calc R
C6A C 0.5131(5) 0.4897(5) 0.3360(2) 0.0213(10) Uani 1 1 d .
H6A1 H 0.5808 0.4118 0.3187 0.026 Uiso 1 1 calc R
C1B C 0.0225(5) 0.1986(4) 0.37312(19) 0.0168(9) Uani 1 1 d .
C2B C 0.0391(5) 0.1092(5) 0.3310(2) 0.0248(11) Uani 1 1 d .
H2B1 H 0.1213 0.0742 0.3083 0.030 Uiso 1 1 calc R
C3B C -0.0646(6) 0.0716(6) 0.3224(2) 0.0359(14) Uani 1 1 d .
H3B1 H -0.0538 0.0118 0.2935 0.043 Uiso 1 1 calc R
C4B C -0.1835(6) 0.1215(6) 0.3561(3) 0.0420(16) Uani 1 1 d .
H4B H -0.2547 0.0963 0.3500 0.050 Uiso 1 1 calc R
C5B C -0.1992(5) 0.2073(5) 0.3980(3) 0.0339(13) Uani 1 1 d .
H5B1 H -0.2811 0.2405 0.4211 0.041 Uiso 1 1 calc R
C6B C -0.0969(5) 0.2461(5) 0.4073(2) 0.0247(11) Uani 1 1 d .
H6B1 H -0.1082 0.3048 0.4367 0.030 Uiso 1 1 calc R
C1C C 0.0537(5) 0.4202(5) 0.16673(19) 0.0182(10) Uani 1 1 d .
C2C C -0.0213(5) 0.5457(5) 0.1338(2) 0.0241(11) Uani 1 1 d .
H2C1 H 0.0237 0.5778 0.1039 0.029 Uiso 1 1 calc R
C3C C -0.1590(6) 0.6224(6) 0.1446(2) 0.0340(13) Uani 1 1 d .
H3C1 H -0.2086 0.7078 0.1223 0.041 Uiso 1 1 calc R
C4C C -0.2267(5) 0.5760(6) 0.1881(2) 0.0358(13) Uani 1 1 d .
H4C H -0.3223 0.6292 0.1954 0.043 Uiso 1 1 calc R
C5C C -0.1540(5) 0.4522(6) 0.2205(2) 0.0313(12) Uani 1 1 d .
H5C1 H -0.2000 0.4206 0.2502 0.038 Uiso 1 1 calc R
C6C C -0.0143(5) 0.3731(5) 0.21030(19) 0.0204(10) Uani 1 1 d .
H6C1 H 0.0348 0.2877 0.2327 0.024 Uiso 1 1 calc R
C1D C 0.3043(4) 0.4512(4) 0.15675(19) 0.0149(9) Uani 1 1 d .
C2D C 0.3422(4) 0.4943(4) 0.20591(19) 0.0149(9) Uani 1 1 d .
C3D C 0.3860(5) 0.5977(5) 0.1968(2) 0.0192(10) Uani 1 1 d .
H3D H 0.4114 0.6277 0.2292 0.023 Uiso 1 1 calc R
C4D C 0.3932(5) 0.6572(5) 0.1411(2) 0.0231(10) Uani 1 1 d .
H4D H 0.4252 0.7256 0.1359 0.028 Uiso 1 1 calc R
C5D C 0.3541(5) 0.6176(5) 0.0938(2) 0.0246(11) Uani 1 1 d .
H5D H 0.3576 0.6593 0.0559 0.029 Uiso 1 1 calc R
C6D C 0.3093(5) 0.5154(5) 0.10189(19) 0.0201(10) Uani 1 1 d .
H6D H 0.2814 0.4890 0.0690 0.024 Uiso 1 1 calc R
C1E C 0.0865(4) 0.4280(4) 0.34010(17) 0.0124(9) Uani 1 1 d .
C2E C 0.1506(4) 0.4835(4) 0.29640(18) 0.0129(9) Uani 1 1 d .
C3E C 0.0693(4) 0.6122(4) 0.26883(19) 0.0165(9) Uani 1 1 d .
H3E H 0.1102 0.6482 0.2385 0.020 Uiso 1 1 calc R
C4E C -0.0684(5) 0.6920(5) 0.2828(2) 0.0186(10) Uani 1 1 d .
H4E H -0.1204 0.7794 0.2624 0.022 Uiso 1 1 calc R
C5E C -0.1266(5) 0.6402(5) 0.3271(2) 0.0208(10) Uani 1 1 d .
H5E H -0.2193 0.6935 0.3389 0.025 Uiso 1 1 calc R
C6E C -0.0499(4) 0.5100(4) 0.35441(19) 0.0161(9) Uani 1 1 d .
H6E H -0.0927 0.4752 0.3843 0.019 Uiso 1 1 calc R
N100 N 0.7372(8) 0.4381(7) 0.0394(3) 0.0697(19) Uani 1 1 d .
C100 C 0.7241(6) 0.3758(6) 0.0790(3) 0.0382(13) Uani 1 1 d .
C101 C 0.7050(6) 0.2971(6) 0.1302(2) 0.0325(12) Uani 1 1 d .
H10A H 0.6206 0.3550 0.1508 0.049 Uiso 1 1 calc R
H10B H 0.7841 0.2660 0.1559 0.049 Uiso 1 1 calc R
H10C H 0.6974 0.2171 0.1185 0.049 Uiso 1 1 calc R
N200 N 0.8476(8) 0.9937(9) 0.0428(4) 0.093(2) Uani 1 1 d .
C200 C 0.9141(11) 0.9436(13) 0.0834(5) 0.093(2) Uani 1 1 d .
C201 C 0.9939(8) 0.8856(8) 0.1323(4) 0.073(3) Uani 1 1 d .
H20A H 1.0916 0.8482 0.1212 0.110 Uiso 1 1 calc R
H20B H 0.9744 0.8114 0.1513 0.110 Uiso 1 1 calc R
H20C H 0.9726 0.9560 0.1594 0.110 Uiso 1 1 calc R

loop_
_atom_site_aniso_label
_atom_site_aniso_U_11
_atom_site_aniso_U_22
_atom_site_aniso_U_33
_atom_site_aniso_U_23
_atom_site_aniso_U_13
_atom_site_aniso_U_12
Eu1 0.01407(13) 0.01024(12) 0.01405(13) -0.00198(8) 0.00162(8) -0.00566(9)
P1 0.0132(6) 0.0113(5) 0.0145(6) -0.0015(4) 0.0009(4) -0.0070(5)
P2 0.0124(5) 0.0129(5) 0.0123(5) -0.0006(4) 0.0005(4) -0.0064(5)
P3 0.0191(6) 0.0183(6) 0.0131(6) 0.0003(5) 0.0002(5) -0.0128(5)
Cl1 0.0558(8) 0.0243(6) 0.0277(7) -0.0064(5) 0.0017(6) -0.0280(6)
Cl2 0.0183(6) 0.0183(6) 0.0194(6) -0.0009(4) -0.0017(4) -0.0065(5)
Cl3 0.0196(6) 0.0245(6) 0.0279(6) 0.0024(5) 0.0081(5) -0.0054(5)
O1 0.0128(15) 0.0131(15) 0.0181(16) -0.0009(12) -0.0011(12) -0.0067(13)
O2 0.0156(15) 0.0120(15) 0.0175(16) -0.0014(12) 0.0033(12) -0.0064(13)
O3 0.0216(17) 0.0187(16) 0.0160(16) -0.0025(13) -0.0005(13) -0.0124(14)
N2 0.0138(18) 0.0177(19) 0.0110(18) 0.0009(14) 0.0003(14) -0.0083(16)
N3 0.030(2) 0.028(2) 0.016(2) -0.0058(17) 0.0010(17) -0.0204(19)
C1 0.020(2) 0.019(2) 0.016(2) 0.0026(18) -0.0003(19) -0.009(2)
C2 0.032(3) 0.024(3) 0.019(2) 0.005(2) -0.002(2) -0.011(2)
C3 0.028(3) 0.026(3) 0.019(2) 0.005(2) 0.004(2) -0.010(2)
C4 0.021(2) 0.018(2) 0.015(2) 0.0018(18) -0.0053(18) -0.012(2)
C5 0.020(2) 0.031(3) 0.021(2) -0.009(2) 0.0030(19) -0.012(2)
C6 0.020(2) 0.023(3) 0.022(3) -0.007(2) -0.002(2) -0.008(2)
C7 0.029(3) 0.031(3) 0.023(3) -0.012(2) 0.005(2) -0.017(2)
C8 0.047(4) 0.034(3) 0.029(3) -0.010(2) 0.009(3) -0.016(3)
C9 0.043(3) 0.037(3) 0.033(3) -0.010(2) 0.015(3) -0.023(3)
C10 0.057(4) 0.053(4) 0.020(3) 0.002(2) -0.008(2) -0.043(3)
C11 0.080(5) 0.074(5) 0.048(4) 0.012(4) -0.024(4) -0.057(4)
C12 0.044(3) 0.032(3) 0.028(3) -0.004(2) -0.002(2) -0.027(3)
C1A 0.020(2) 0.014(2) 0.013(2) -0.0007(17) 0.0009(18) -0.0111(19)
C2A 0.019(2) 0.018(2) 0.029(3) -0.006(2) 0.002(2) -0.010(2)
C3A 0.034(3) 0.020(3) 0.032(3) -0.014(2) 0.002(2) -0.011(2)
C4A 0.037(3) 0.026(3) 0.025(3) -0.004(2) -0.005(2) -0.022(2)
C5A 0.025(3) 0.029(3) 0.029(3) 0.002(2) -0.006(2) -0.017(2)
C6A 0.022(3) 0.018(2) 0.026(3) -0.0010(19) -0.003(2) -0.011(2)
C1B 0.019(2) 0.016(2) 0.018(2) 0.0038(18) -0.0014(18) -0.0111(19)
C2B 0.032(3) 0.023(3) 0.025(3) 0.005(2) -0.006(2) -0.019(2)
C3B 0.052(4) 0.036(3) 0.037(3) 0.007(2) -0.017(3) -0.035(3)
C4B 0.036(3) 0.043(4) 0.060(4) 0.024(3) -0.024(3) -0.033(3)
C5B 0.016(3) 0.033(3) 0.052(4) 0.021(3) -0.003(2) -0.015(2)
C6B 0.020(3) 0.019(2) 0.031(3) 0.009(2) -0.002(2) -0.007(2)
C1C 0.022(2) 0.025(3) 0.014(2) -0.0015(19) -0.0030(18) -0.016(2)
C2C 0.028(3) 0.028(3) 0.019(2) 0.002(2) -0.005(2) -0.015(2)
C3C 0.033(3) 0.031(3) 0.036(3) 0.001(2) -0.016(2) -0.011(3)
C4C 0.020(3) 0.048(4) 0.040(3) -0.017(3) -0.005(2) -0.013(3)
C5C 0.028(3) 0.047(3) 0.026(3) -0.011(2) 0.006(2) -0.023(3)
C6C 0.024(3) 0.027(3) 0.016(2) -0.0030(19) 0.0012(19) -0.016(2)
C1D 0.013(2) 0.014(2) 0.017(2) -0.0001(17) 0.0012(17) -0.0059(18)
C2D 0.015(2) 0.012(2) 0.017(2) -0.0024(17) 0.0040(17) -0.0055(18)
C3D 0.020(2) 0.019(2) 0.020(2) -0.0020(19) 0.0019(19) -0.010(2)
C4D 0.027(3) 0.021(2) 0.027(3) 0.000(2) 0.005(2) -0.017(2)
C5D 0.033(3) 0.024(3) 0.021(3) 0.002(2) 0.007(2) -0.018(2)
C6D 0.026(3) 0.022(2) 0.015(2) -0.0019(19) 0.0024(19) -0.014(2)
C1E 0.016(2) 0.012(2) 0.010(2) -0.0038(16) -0.0011(17) -0.0067(18)
C2E 0.015(2) 0.012(2) 0.013(2) -0.0010(17) -0.0013(17) -0.0068(18)
C3E 0.015(2) 0.016(2) 0.019(2) -0.0029(18) 0.0024(18) -0.0065(19)
C4E 0.020(2) 0.014(2) 0.022(2) -0.0010(18) -0.0007(19) -0.0068(19)
C5E 0.014(2) 0.024(3) 0.023(3) -0.005(2) 0.0015(19) -0.008(2)
C6E 0.017(2) 0.016(2) 0.017(2) 0.0006(18) 0.0027(18) -0.0092(19)
N100 0.108(6) 0.083(5) 0.036(3) 0.008(3) -0.004(3) -0.061(4)
C100 0.049(4) 0.041(3) 0.031(3) 0.001(3) -0.005(3) -0.026(3)
C101 0.033(3) 0.040(3) 0.028(3) 0.001(2) 0.001(2) -0.020(3)
N200 0.069(5) 0.132(6) 0.093(6) -0.075(5) 0.035(4) -0.050(5)
C200 0.069(5) 0.132(6) 0.093(6) -0.075(5) 0.035(4) -0.050(5)
C201 0.060(5) 0.048(4) 0.119(8) -0.017(5) 0.034(5) -0.032(4)

loop_
_atom_type_symbol
_atom_type_description
_atom_type_scat_dispersion_real
_atom_type_scat_dispersion_imag
_atom_type_scat_source
C C 0.0033 0.0016 'International Tables Vol C Tables 4.2.6.8 and 6.1.1.4'
H H 0.0000 0.0000 'International Tables Vol C Tables 4.2.6.8 and 6.1.1.4'
N N 0.0061 0.0033 'International Tables Vol C Tables 4.2.6.8 and 6.1.1.4'
O O 0.0106 0.0060 'International Tables Vol C Tables 4.2.6.8 and 6.1.1.4'
P P 0.1023 0.0942 'International Tables Vol C Tables 4.2.6.8 and 6.1.1.4'
Eu Eu -0.1578 3.6682 'International Tables Vol C Tables 4.2.6.8 and 6.1.1.4'
Cl Cl 0.1484 0.1585 'International Tables Vol C Tables 4.2.6.8 and 6.1.1.4'

loop_
_geom_angle_atom_site_label_1
_geom_angle_atom_site_label_2
_geom_angle_atom_site_label_3
_geom_angle
O2 Eu1 O1 74.41(10)
O2 Eu1 O3 81.03(10)
O1 Eu1 O3 73.66(10)
O2 Eu1 Cl1 95.93(8)
O1 Eu1 Cl1 159.79(8)
O3 Eu1 Cl1 87.46(8)
O2 Eu1 Cl3 161.86(8)
O1 Eu1 Cl3 87.83(7)
O3 Eu1 Cl3 97.77(8)
Cl1 Eu1 Cl3 102.11(4)
O2 Eu1 Cl2 84.21(8)
O1 Eu1 Cl2 96.36(7)
O3 Eu1 Cl2 163.96(8)
Cl1 Eu1 Cl2 100.33(4)
Cl3 Eu1 Cl2 94.30(4)
O2 Eu1 P1 68.29(7)
O1 Eu1 P1 16.87(7)
O3 Eu1 P1 57.80(7)
Cl1 Eu1 P1 142.93(4)
Cl3 Eu1 P1 95.61(3)
Cl2 Eu1 P1 110.59(3)
O1 P1 C1A 106.92(18)
O1 P1 C2E 120.90(18)
C1A P1 C2E 102.75(19)
O1 P1 C2D 112.90(18)
C1A P1 C2D 107.08(19)
C2E P1 C2D 105.2(2)
O1 P1 Eu1 26.75(11)
C1A P1 Eu1 132.37(14)
C2E P1 Eu1 101.33(13)
C2D P1 Eu1 105.33(14)
O2 P2 N2 118.15(18)
O2 P2 C1B 106.15(19)
N2 P2 C1B 109.84(19)
O2 P2 C1E 111.12(18)
N2 P2 C1E 105.21(18)
C1B P2 C1E 105.8(2)
O3 P3 N3 115.42(19)
O3 P3 C1C 109.56(19)
N3 P3 C1C 110.5(2)
O3 P3 C1D 108.91(18)
N3 P3 C1D 106.54(19)
C1C P3 C1D 105.4(2)
P1 O1 Eu1 136.38(17)
P2 O2 Eu1 163.40(18)
P3 O3 Eu1 157.65(19)
C4 N2 C1 113.2(3)
C4 N2 P2 115.7(3)
C1 N2 P2 122.7(3)
C10 N3 C7 115.8(4)
C10 N3 P3 125.6(3)
C7 N3 P3 114.6(3)
C2 C1 N2 114.1(4)
C2 C1 C3 111.5(4)
N2 C1 C3 112.2(4)
C2 C1 H1 106.1
N2 C1 H1 106.1
C3 C1 H1 106.1
C1 C2 H2A 109.5
C1 C2 H2B 109.5
H2A C2 H2B 109.5
C1 C2 H2C 109.5
H2A C2 H2C 109.5
H2B C2 H2C 109.5
C1 C3 H3A 109.5
C1 C3 H3B 109.5
H3A C3 H3B 109.5
C1 C3 H3C 109.5
H3A C3 H3C 109.5
H3B C3 H3C 109.5
N2 C4 C6 111.8(4)
N2 C4 C5 113.2(4)
C6 C4 C5 110.5(4)
N2 C4 H4 107.0
C6 C4 H4 107.0
C5 C4 H4 107.0
C4 C5 H5A 109.5
C4 C5 H5B 109.5
H5A C5 H5B 109.5
C4 C5 H5C 109.5
H5A C5 H5C 109.5
H5B C5 H5C 109.5
C4 C6 H6A 109.5
C4 C6 H6B 109.5
H6A C6 H6B 109.5
C4 C6 H6C 109.5
H6A C6 H6C 109.5
H6B C6 H6C 109.5
N3 C7 C8 113.0(4)
N3 C7 C9 111.8(4)
C8 C7 C9 111.2(4)
N3 C7 H7 106.8
C8 C7 H7 106.8
C9 C7 H7 106.8
C7 C8 H8A 109.5
C7 C8 H8B 109.5
H8A C8 H8B 109.5
C7 C8 H8C 109.5
H8A C8 H8C 109.5
H8B C8 H8C 109.5
C7 C9 H9A 109.5
C7 C9 H9B 109.5
H9A C9 H9B 109.5
C7 C9 H9C 109.5
H9A C9 H9C 109.5
H9B C9 H9C 109.5
C11 C10 N3 115.5(5)
C11 C10 C12 116.0(5)
N3 C10 C12 114.3(4)
C11 C10 H10 102.7
N3 C10 H10 102.7
C12 C10 H10 102.7
C10 C11 H11A 109.5
C10 C11 H11B 109.5
H11A C11 H11B 109.5
C10 C11 H11C 109.5
H11A C11 H11C 109.5
H11B C11 H11C 109.5
C10 C12 H12A 109.5
C10 C12 H12B 109.5
H12A C12 H12B 109.5
C10 C12 H12C 109.5
H12A C12 H12C 109.5
H12B C12 H12C 109.5
C2A C1A C6A 119.6(4)
C2A C1A P1 124.5(3)
C6A C1A P1 116.0(3)
C3A C2A C1A 119.5(4)
C3A C2A H2A1 120.2
C1A C2A H2A1 120.2
C4A C3A C2A 121.0(5)
C4A C3A H3A1 119.5
C2A C3A H3A1 119.5
C3A C4A C5A 119.7(4)
C3A C4A H4A 120.1
C5A C4A H4A 120.1
C4A C5A C6A 120.7(5)
C4A C5A H5A1 119.7
C6A C5A H5A1 119.7
C5A C6A C1A 119.5(4)
C5A C6A H6A1 120.2
C1A C6A H6A1 120.2
C6B C1B C2B 119.4(4)
C6B C1B P2 124.4(4)
C2B C1B P2 116.1(3)
C3B C2B C1B 120.1(5)
C3B C2B H2B1 120.0
C1B C2B H2B1 120.0
C4B C3B C2B 119.8(5)
C4B C3B H3B1 120.1
C2B C3B H3B1 120.1
C5B C4B C3B 120.3(5)
C5B C4B H4B 119.9
C3B C4B H4B 119.9
C4B C5B C6B 120.8(5)
C4B C5B H5B1 119.6
C6B C5B H5B1 119.6
C5B C6B C1B 119.7(5)
C5B C6B H6B1 120.2
C1B C6B H6B1 120.2
C6C C1C C2C 119.2(4)
C6C C1C P3 118.0(4)
C2C C1C P3 122.5(3)
C3C C2C C1C 120.5(5)
C3C C2C H2C1 119.8
C1C C2C H2C1 119.8
C2C C3C C4C 120.4(5)
C2C C3C H3C1 119.8
C4C C3C H3C1 119.8
C5C C4C C3C 119.5(5)
C5C C4C H4C 120.2
C3C C4C H4C 120.2
C4C C5C C6C 120.9(5)
C4C C5C H5C1 119.6
C6C C5C H5C1 119.6
C5C C6C C1C 119.5(5)
C5C C6C H6C1 120.3
C1C C6C H6C1 120.3
C6D C1D C2D 118.7(4)
C6D C1D P3 116.4(3)
C2D C1D P3 124.8(3)
C3D C2D C1D 118.4(4)
C3D C2D P1 116.4(3)
C1D C2D P1 125.2(3)
C4D C3D C2D 121.3(4)
C4D C3D H3D 119.4
C2D C3D H3D 119.4
C5D C4D C3D 120.4(4)
C5D C4D H4D 119.8
C3D C4D H4D 119.8
C4D C5D C6D 119.3(4)
C4D C5D H5D 120.3
C6D C5D H5D 120.3
C1D C6D C5D 121.8(4)
C1D C6D H6D 119.1
C5D C6D H6D 119.1
C6E C1E C2E 117.7(4)
C6E C1E P2 114.2(3)
C2E C1E P2 127.8(3)
C3E C2E C1E 117.4(4)
C3E C2E P1 112.0(3)
C1E C2E P1 129.1(3)
C2E C3E C4E 124.0(4)
C2E C3E H3E 118.0
C4E C3E H3E 118.0
C5E C4E C3E 117.8(4)
C5E C4E H4E 121.1
C3E C4E H4E 121.1
C4E C5E C6E 119.8(4)
C4E C5E H5E 120.1
C6E C5E H5E 120.1
C5E C6E C1E 123.0(4)
C5E C6E H6E 118.5
C1E C6E H6E 118.5
N100 C100 C101 179.1(8)
C100 C101 H10A 109.5
C100 C101 H10B 109.5
H10A C101 H10B 109.5
C100 C101 H10C 109.5
H10A C101 H10C 109.5
H10B C101 H10C 109.5
N200 C200 C201 179.0(12)
C200 C201 H20A 109.5
C200 C201 H20B 109.5
H20A C201 H20B 109.5
C200 C201 H20C 109.5
H20A C201 H20C 109.5
H20B C201 H20C 109.5

loop_
_geom_bond_atom_site_label_1
_geom_bond_atom_site_label_2
_geom_bond_distance
Eu1 O2 2.275(3)
Eu1 O1 2.326(3)
Eu1 O3 2.338(3)
Eu1 Cl1 2.6262(11)
Eu1 Cl3 2.6493(11)
Eu1 Cl2 2.6558(11)
Eu1 P1 3.5649(11)
P1 O1 1.499(3)
P1 C1A 1.811(4)
P1 C2E 1.817(4)
P1 C2D 1.827(4)
P2 O2 1.492(3)
P2 N2 1.640(4)
P2 C1B 1.811(4)
P2 C1E 1.829(4)
P3 O3 1.507(3)
P3 N3 1.637(4)
P3 C1C 1.799(5)
P3 C1D 1.823(4)
N2 C4 1.499(5)
N2 C1 1.520(6)
N3 C10 1.496(6)
N3 C7 1.501(6)
C1 C2 1.513(7)
C1 C3 1.523(6)
C1 H1 1.0000
C2 H2A 0.9800
C2 H2B 0.9800
C2 H2C 0.9800
C3 H3A 0.9800
C3 H3B 0.9800
C3 H3C 0.9800
C4 C6 1.521(6)
C4 C5 1.528(6)
C4 H4 1.0000
C5 H5A 0.9800
C5 H5B 0.9800
C5 H5C 0.9800
C6 H6A 0.9800
C6 H6B 0.9800
C6 H6C 0.9800
C7 C8 1.512(7)
C7 C9 1.525(7)
C7 H7 1.0000
C8 H8A 0.9800
C8 H8B 0.9800
C8 H8C 0.9800
C9 H9A 0.9800
C9 H9B 0.9800
C9 H9C 0.9800
C10 C11 1.436(9)
C10 C12 1.515(7)
C10 H10 1.0000
C11 H11A 0.9800
C11 H11B 0.9800
C11 H11C 0.9800
C12 H12A 0.9800
C12 H12B 0.9800
C12 H12C 0.9800
C1A C2A 1.393(6)
C1A C6A 1.398(6)
C2A C3A 1.390(7)
C2A H2A1 0.9500
C3A C4A 1.374(7)
C3A H3A1 0.9500
C4A C5A 1.374(7)
C4A H4A 0.9500
C5A C6A 1.393(7)
C5A H5A1 0.9500
C6A H6A1 0.9500
C1B C6B 1.392(7)
C1B C2B 1.399(7)
C2B C3B 1.390(7)
C2B H2B1 0.9500
C3B C4B 1.383(9)
C3B H3B1 0.9500
C4B C5B 1.371(9)
C4B H4B 0.9500
C5B C6B 1.389(7)
C5B H5B1 0.9500
C6B H6B1 0.9500
C1C C6C 1.402(6)
C1C C2C 1.402(7)
C2C C3C 1.370(7)
C2C H2C1 0.9500
C3C C4C 1.396(8)
C3C H3C1 0.9500
C4C C5C 1.380(8)
C4C H4C 0.9500
C5C C6C 1.389(7)
C5C H5C1 0.9500
C6C H6C1 0.9500
C1D C6D 1.392(6)
C1D C2D 1.422(6)
C2D C3D 1.402(6)
C3D C4D 1.391(7)
C3D H3D 0.9500
C4D C5D 1.373(7)
C4D H4D 0.9500
C5D C6D 1.395(6)
C5D H5D 0.9500
C6D H6D 0.9500
C1E C6E 1.387(6)
C1E C2E 1.427(6)
C2E C3E 1.386(6)
C3E C4E 1.391(6)
C3E H3E 0.9500
C4E C5E 1.374(6)
C4E H4E 0.9500
C5E C6E 1.385(6)
C5E H5E 0.9500
C6E H6E 0.9500
N100 C100 1.122(8)
C100 C101 1.446(8)
C101 H10A 0.9800
C101 H10B 0.9800
C101 H10C 0.9800
N200 C200 1.146(14)
C200 C201 1.378(14)
C201 H20A 0.9800
C201 H20B 0.9800
C201 H20C 0.9800
